data_4303286
loop_
_publ_author_name
'Robert D. Kennedy'
'Carolyn B. Knobler'
'M. Frederick Hawthorne'

_publ_contact_author
; 
  Hawthorne, M. F.,
  Department of Chemistry and Biochemistry,
  University of California,
  Los Angeles, CA 90095-1569.  USA
;
_publ_contact_author_email hawthornem@missouri.edu
_publ_contact_author_fax 573-884-6900
_publ_contact_author_phone 573-882-7016
_publ_section_title
;
Toward Unidirectional Rotary Motion in Nickelacarboranes: Characterization
of Diastereomeric Nickel Bis(Dicarbollide) Complexes Derived from the
[Nido-7-CH3-7,8-C2B9H11]- Anion
;
_journal_name_full 'Inorganic Chemistry'
_journal_page_first 9377
_journal_page_last 9384
_journal_paper_doi 10.1021/ic901175e
_journal_volume 48
_journal_year 2009
_chemical_formula_moiety 'C6 H26 B18 Ni, C6 H8 N'
_chemical_formula_sum 'C12 H34 B18 N Ni'
_chemical_formula_weight 445.69
_chemical_name_systematic
; 
 ? 
;
_space_group_IT_number 15
_symmetry_cell_setting monoclinic
_symmetry_space_group_name_Hall '-C 2yc'
_symmetry_space_group_name_H-M 'C 1 2/c 1'
_atom_sites_solution_hydrogens geom
_atom_sites_solution_primary direct
_atom_sites_solution_secondary difmap
_audit_creation_method SHELXL-97
_cell_angle_alpha 90.00
_cell_angle_beta 93.7860(10)
_cell_angle_gamma 90.00
_cell_formula_units_Z 4
_cell_length_a 21.2467(13)
_cell_length_b 12.4990(8)
_cell_length_c 8.8655(6)
_cell_measurement_reflns_used 7152
_cell_measurement_temperature 298(2)
_cell_measurement_theta_max 28.27
_cell_measurement_theta_min 2.30
_cell_volume 2349.2(3)
_computing_cell_refinement 'Bruker SMART software'
_computing_data_collection 'Bruker SMART software'
_computing_data_reduction 'Bruker SAINT'
_computing_molecular_graphics 'Bruker SHELXTL'
_computing_publication_material 'Bruker SHELXTL'
_computing_structure_refinement 'SHELXL-97 (Sheldrick, 1997)'
_computing_structure_solution 'SHELXS-97 (Sheldrick, 1990)'
_diffrn_ambient_temperature 298(2)
_diffrn_measured_fraction_theta_full 1.000
_diffrn_measured_fraction_theta_max 0.974
_diffrn_measurement_device_type 'Bruker SMART 1000'
_diffrn_measurement_method 'phi and omega scans'
_diffrn_radiation_monochromator graphite
_diffrn_radiation_source 'fine-focus sealed tube'
_diffrn_radiation_type MoK\a
_diffrn_radiation_wavelength 0.71073
_diffrn_reflns_av_R_equivalents 0.0752
_diffrn_reflns_av_sigmaI/netI 0.0467
_diffrn_reflns_limit_h_max 28
_diffrn_reflns_limit_h_min -28
_diffrn_reflns_limit_k_max 16
_diffrn_reflns_limit_k_min -16
_diffrn_reflns_limit_l_max 11
_diffrn_reflns_limit_l_min -11
_diffrn_reflns_number 10406
_diffrn_reflns_theta_full 28.00
_diffrn_reflns_theta_max 28.33
_diffrn_reflns_theta_min 1.89
_exptl_absorpt_coefficient_mu 0.829
_exptl_absorpt_correction_type none
_exptl_crystal_colour orange-brown
_exptl_crystal_density_diffrn 1.260
_exptl_crystal_density_method 'not measured'
_exptl_crystal_description plate
_exptl_crystal_F_000 924
_exptl_crystal_size_max 0.40
_exptl_crystal_size_mid 0.10
_exptl_crystal_size_min 0.05
_refine_diff_density_max 0.456
_refine_diff_density_min -0.238
_refine_diff_density_rms 0.063
_refine_ls_extinction_method none
_refine_ls_goodness_of_fit_ref 0.901
_refine_ls_hydrogen_treatment constr
_refine_ls_matrix_type full
_refine_ls_number_parameters 160
_refine_ls_number_reflns 2856
_refine_ls_number_restraints 0
_refine_ls_restrained_S_all 0.901
_refine_ls_R_factor_all 0.0467
_refine_ls_R_factor_gt 0.0381
_refine_ls_shift/su_max 0.000
_refine_ls_shift/su_mean 0.000
_refine_ls_structure_factor_coef Fsqd
_refine_ls_weighting_details 'calc w=1/[\s^2^(Fo^2^)+(0.0542P)^2^+3.9177P] where P=(Fo^2^+2Fc^2^)/3'
_refine_ls_weighting_scheme calc
_refine_ls_wR_factor_gt 0.0999
_refine_ls_wR_factor_ref 0.1036
_reflns_number_gt 2379
_reflns_number_total 2856
_reflns_threshold_expression >2sigma(I)
_cod_data_source_file ic901175e_si_002_5.cif
_cod_data_source_block rkni3cn
_cod_database_code 4303286

loop_
_symmetry_equiv_pos_as_xyz
'x, y, z'
'-x, y, -z+1/2'
'x+1/2, y+1/2, z'
'-x+1/2, y+1/2, -z+1/2'
'-x, -y, -z'
'x, -y, z-1/2'
'-x+1/2, -y+1/2, -z'
'x+1/2, -y+1/2, z-1/2'

loop_
_atom_site_label
_atom_site_type_symbol
_atom_site_fract_x
_atom_site_fract_y
_atom_site_fract_z
_atom_site_U_iso_or_equiv
_atom_site_adp_type
_atom_site_occupancy
_atom_site_symmetry_multiplicity
_atom_site_calc_flag
_atom_site_refinement_flags
_atom_site_disorder_assembly
_atom_site_disorder_group
C1A C 0.72415(9) 0.66006(16) 0.7803(2) 0.0278(4) Uani 1 1 d . A 1
C1M C 0.78164(10) 0.60749(19) 0.7189(3) 0.0414(5) Uani 1 1 d . A 1
H1M1 H 0.8188 0.6471 0.7515 0.062 Uiso 1 1 calc R A 1
H1M2 H 0.7771 0.6067 0.6104 0.062 Uiso 1 1 calc R A 1
H1M3 H 0.7854 0.5354 0.7558 0.062 Uiso 1 1 calc R A 1
C2A C 0.69306(10) 0.61508(17) 0.9333(2) 0.0290(4) Uani 0.50 1 d P B 2
B2A B 0.69306(10) 0.61508(17) 0.9333(2) 0.0290(4) Uani 0.50 1 d P A 1
H2A H 0.7152 0.5469 0.9949 0.035 Uiso 1 1 calc R A 1
Ni1 Ni 0.7500 0.7500 1.0000 0.02300(12) Uani 1 2 d S . 1
C4A C 0.71360(10) 0.79051(19) 0.7760(2) 0.0326(4) Uani 0.50 1 d P C 3
B4A B 0.71360(10) 0.79051(19) 0.7760(2) 0.0326(4) Uani 0.50 1 d P A 1
H4A H 0.7494 0.8425 0.7296 0.039 Uiso 1 1 calc R A 1
B5A B 0.66910(12) 0.7056(2) 0.6488(3) 0.0371(5) Uani 1 1 d . A 1
H5A H 0.6740 0.7035 0.5261 0.045 Uiso 1 1 calc R A 1
B6A B 0.65570(11) 0.5894(2) 0.7528(3) 0.0342(5) Uani 1 1 d . A 1
H6A H 0.6519 0.5098 0.7001 0.041 Uiso 1 1 calc R A 1
B7A B 0.65329(10) 0.71625(19) 1.0283(2) 0.0275(4) Uani 1 1 d . A 1
H7A H 0.6452 0.7163 1.1496 0.033 Uiso 1 1 calc R A 1
B8A B 0.66660(10) 0.83388(19) 0.9230(3) 0.0311(5) Uani 1 1 d . A 1
H8A H 0.6674 0.9148 0.9719 0.037 Uiso 1 1 calc R A 1
B9A B 0.63283(11) 0.8149(2) 0.7376(3) 0.0367(5) Uani 1 1 d . A 1
H9A H 0.6149 0.8842 0.6714 0.044 Uiso 1 1 calc R A 1
B10A B 0.59538(11) 0.6863(2) 0.7262(3) 0.0374(5) Uani 1 1 d . A 1
H10A H 0.5521 0.6709 0.6544 0.045 Uiso 1 1 calc R A 1
B11A B 0.61073(10) 0.6249(2) 0.9062(3) 0.0332(5) Uani 1 1 d . A 1
H11A H 0.5781 0.5671 0.9527 0.040 Uiso 1 1 calc R A 1
B12A B 0.59375(11) 0.76338(19) 0.8929(3) 0.0342(5) Uani 1 1 d . A 1
H12A H 0.5490 0.7968 0.9272 0.041 Uiso 1 1 calc R A 1
N1C N 0.0000 0.7439(2) 0.7500 0.0471(7) Uani 1 2 d S . 1
C1C C 0.0000 0.5258(4) 0.7500 0.0589(10) Uani 1 2 d S . 1
H1C H 0.0000 0.4514 0.7500 0.071 Uiso 1 2 calc SR . 1
C2C C 0.04497(13) 0.5806(3) 0.8337(3) 0.0582(7) Uani 1 1 d . D 1
H2C H 0.0762 0.5438 0.8910 0.070 Uiso 1 1 calc R D 1
C3C C 0.04433(12) 0.6895(3) 0.8335(3) 0.0530(7) Uani 1 1 d . D 1
H3C H 0.0750 0.7268 0.8920 0.064 Uiso 1 1 calc R D 1
C4C C 0.0000 0.8607(4) 0.7500 0.0831(16) Uani 1 2 d S E 1
H4C1 H 0.0010 0.8863 0.6481 0.125 Uiso 0.50 1 calc PR E 1
H4C2 H 0.0365 0.8863 0.8089 0.125 Uiso 0.50 1 calc PR E 1
H4C3 H -0.0375 0.8863 0.7931 0.125 Uiso 0.50 1 calc PR E 1

loop_
_atom_site_aniso_label
_atom_site_aniso_U_11
_atom_site_aniso_U_22
_atom_site_aniso_U_33
_atom_site_aniso_U_23
_atom_site_aniso_U_13
_atom_site_aniso_U_12
C1A 0.0274(9) 0.0290(9) 0.0274(9) -0.0023(7) 0.0028(7) 0.0010(7)
C1M 0.0348(11) 0.0450(13) 0.0447(12) -0.0191(10) 0.0053(9) 0.0039(9)
C2A 0.0300(10) 0.0292(10) 0.0279(10) -0.0013(8) 0.0023(7) -0.0048(8)
B2A 0.0300(10) 0.0292(10) 0.0279(10) -0.0013(8) 0.0023(7) -0.0048(8)
Ni1 0.02100(17) 0.02286(17) 0.02517(18) 0.00230(13) 0.00174(11) 0.00104(12)
C4A 0.0329(11) 0.0367(11) 0.0283(10) 0.0087(9) 0.0037(8) 0.0067(9)
B4A 0.0329(11) 0.0367(11) 0.0283(10) 0.0087(9) 0.0037(8) 0.0067(9)
B5A 0.0340(12) 0.0470(14) 0.0302(12) 0.0024(10) 0.0003(9) 0.0007(10)
B6A 0.0335(12) 0.0375(12) 0.0315(11) -0.0052(9) 0.0011(9) -0.0043(9)
B7A 0.0236(9) 0.0310(10) 0.0282(10) -0.0012(8) 0.0044(8) 0.0005(8)
B8A 0.0259(10) 0.0294(11) 0.0378(12) 0.0037(9) 0.0007(8) 0.0051(8)
B9A 0.0305(11) 0.0399(13) 0.0390(13) 0.0087(10) -0.0031(9) 0.0063(9)
B10A 0.0287(11) 0.0484(14) 0.0341(12) 0.0005(10) -0.0044(9) -0.0008(10)
B11A 0.0265(10) 0.0367(12) 0.0366(12) -0.0008(9) 0.0032(9) -0.0069(9)
B12A 0.0231(10) 0.0414(13) 0.0381(12) 0.0004(10) 0.0014(8) 0.0030(9)
N1C 0.0456(16) 0.0548(18) 0.0428(16) 0.000 0.0182(13) 0.000
C1C 0.052(2) 0.059(2) 0.067(3) 0.000 0.0127(19) 0.000
C2C 0.0457(14) 0.073(2) 0.0552(16) 0.0058(14) 0.0003(12) 0.0122(13)
C3C 0.0384(13) 0.079(2) 0.0417(13) -0.0120(13) 0.0020(10) -0.0073(12)
C4C 0.102(4) 0.054(3) 0.100(4) 0.000 0.047(3) 0.000

loop_
_atom_type_symbol
_atom_type_description
_atom_type_scat_dispersion_real
_atom_type_scat_dispersion_imag
_atom_type_scat_source
C C 0.0033 0.0016 'International Tables Vol C Tables 4.2.6.8 and 6.1.1.4'
H H 0.0000 0.0000 'International Tables Vol C Tables 4.2.6.8 and 6.1.1.4'
B B 0.0013 0.0007 'International Tables Vol C Tables 4.2.6.8 and 6.1.1.4'
N N 0.0061 0.0033 'International Tables Vol C Tables 4.2.6.8 and 6.1.1.4'
Ni Ni 0.3393 1.1124 'International Tables Vol C Tables 4.2.6.8 and 6.1.1.4'

loop_
_geom_angle_atom_site_label_1
_geom_angle_atom_site_label_2
_geom_angle_atom_site_label_3
_geom_angle
_geom_angle_site_symmetry_1
_geom_angle_site_symmetry_3
_geom_angle_publ_flag
C1M C1A B4A 122.11(17) . . ?
C1M C1A B2A 121.57(17) . . ?
B4A C1A B2A 107.22(15) . . ?
C1M C1A B5A 115.68(17) . . ?
B4A C1A B5A 64.17(14) . . ?
B2A C1A B5A 112.67(16) . . ?
C1M C1A B6A 115.03(17) . . ?
B4A C1A B6A 113.34(16) . . ?
B2A C1A B6A 63.66(13) . . ?
B5A C1A B6A 62.11(14) . . ?
C1M C1A Ni1 111.40(13) . . ?
B4A C1A Ni1 63.70(10) . . ?
B2A C1A Ni1 63.42(9) . . ?
B5A C1A Ni1 122.50(14) . . ?
B6A C1A Ni1 122.12(12) . . ?
C1A B2A B11A 108.29(16) . . ?
C1A B2A B7A 112.28(15) . . ?
B11A B2A B7A 60.71(13) . . ?
C1A B2A B6A 59.79(12) . . ?
B11A B2A B6A 60.31(13) . . ?
B7A B2A B6A 111.18(16) . . ?
C1A B2A Ni1 73.00(10) . . ?
B11A B2A Ni1 121.60(14) . . ?
B7A B2A Ni1 65.33(10) . . ?
B6A B2A Ni1 127.29(14) . . ?
B7A Ni1 B7A 180.0 7_667 . ?
B7A Ni1 B8A 49.22(9) 7_667 7_667 ?
B7A Ni1 B8A 130.78(9) . 7_667 ?
B7A Ni1 B8A 130.78(9) 7_667 . ?
B7A Ni1 B8A 49.22(9) . . ?
B8A Ni1 B8A 180.000(1) 7_667 . ?
B7A Ni1 B2A 131.10(8) 7_667 . ?
B7A Ni1 B2A 48.90(8) . . ?
B8A Ni1 B2A 98.27(8) 7_667 . ?
B8A Ni1 B2A 81.73(8) . . ?
B7A Ni1 B2A 48.90(8) 7_667 7_667 ?
B7A Ni1 B2A 131.10(8) . 7_667 ?
B8A Ni1 B2A 81.73(8) 7_667 7_667 ?
B8A Ni1 B2A 98.27(8) . 7_667 ?
B2A Ni1 B2A 180.000(1) . 7_667 ?
B7A Ni1 B4A 82.19(8) 7_667 7_667 ?
B7A Ni1 B4A 97.81(8) . 7_667 ?
B8A Ni1 B4A 49.14(9) 7_667 7_667 ?
B8A Ni1 B4A 130.86(9) . 7_667 ?
B2A Ni1 B4A 103.47(9) . 7_667 ?
B2A Ni1 B4A 76.53(9) 7_667 7_667 ?
B7A Ni1 B4A 97.81(8) 7_667 . ?
B7A Ni1 B4A 82.19(8) . . ?
B8A Ni1 B4A 130.86(9) 7_667 . ?
B8A Ni1 B4A 49.14(9) . . ?
B2A Ni1 B4A 76.53(9) . . ?
B2A Ni1 B4A 103.47(9) 7_667 . ?
B4A Ni1 B4A 180.000(1) 7_667 . ?
B7A Ni1 C1A 100.17(8) 7_667 . ?
B7A Ni1 C1A 79.83(8) . . ?
B8A Ni1 C1A 100.31(8) 7_667 . ?
B8A Ni1 C1A 79.69(8) . . ?
B2A Ni1 C1A 43.58(7) . . ?
B2A Ni1 C1A 136.42(7) 7_667 . ?
B4A Ni1 C1A 136.50(8) 7_667 . ?
B4A Ni1 C1A 43.50(8) . . ?
B7A Ni1 C1A 79.83(8) 7_667 7_667 ?
B7A Ni1 C1A 100.17(8) . 7_667 ?
B8A Ni1 C1A 79.69(8) 7_667 7_667 ?
B8A Ni1 C1A 100.31(8) . 7_667 ?
B2A Ni1 C1A 136.42(7) . 7_667 ?
B2A Ni1 C1A 43.58(7) 7_667 7_667 ?
B4A Ni1 C1A 43.50(8) 7_667 7_667 ?
B4A Ni1 C1A 136.50(8) . 7_667 ?
C1A Ni1 C1A 180.0 . 7_667 ?
C1A B4A B9A 107.86(17) . . ?
C1A B4A B5A 59.25(14) . . ?
B9A B4A B5A 60.48(14) . . ?
C1A B4A B8A 111.54(16) . . ?
B9A B4A B8A 59.97(13) . . ?
B5A B4A B8A 110.26(16) . . ?
C1A B4A Ni1 72.79(10) . . ?
B9A B4A Ni1 120.62(14) . . ?
B5A B4A Ni1 126.29(15) . . ?
B8A B4A Ni1 65.09(10) . . ?
C1A B5A B6A 59.24(13) . . ?
C1A B5A B10A 106.03(17) . . ?
B6A B5A B10A 60.26(14) . . ?
C1A B5A B4A 56.59(12) . . ?
B6A B5A B4A 105.03(16) . . ?
B10A B5A B4A 106.50(17) . . ?
C1A B5A B9A 104.68(17) . . ?
B6A B5A B9A 108.28(18) . . ?
B10A B5A B9A 60.80(15) . . ?
B4A B5A B9A 59.19(14) . . ?
C1A B6A B5A 58.65(13) . . ?
C1A B6A B10A 105.57(17) . . ?
B5A B6A B10A 60.25(14) . . ?
C1A B6A B2A 56.56(11) . . ?
B5A B6A B2A 104.28(16) . . ?
B10A B6A B2A 105.95(16) . . ?
C1A B6A B11A 105.00(16) . . ?
B5A B6A B11A 108.10(18) . . ?
B10A B6A B11A 60.48(14) . . ?
B2A B6A B11A 59.45(12) . . ?
B2A B7A B8A 104.16(15) . . ?
B2A B7A B11A 59.34(12) . . ?
B8A B7A B11A 107.69(16) . . ?
B2A B7A B12A 104.83(16) . . ?
B8A B7A B12A 60.22(13) . . ?
B11A B7A B12A 59.56(13) . . ?
B2A B7A Ni1 65.77(9) . . ?
B8A B7A Ni1 65.49(10) . . ?
B11A B7A Ni1 120.76(13) . . ?
B12A B7A Ni1 120.13(14) . . ?
B9A B8A B7A 108.03(17) . . ?
B9A B8A B4A 59.35(13) . . ?
B7A B8A B4A 104.46(16) . . ?
B9A B8A B12A 59.98(14) . . ?
B7A B8A B12A 60.20(13) . . ?
B4A B8A B12A 105.27(17) . . ?
B9A B8A Ni1 120.68(14) . . ?
B7A B8A Ni1 65.29(10) . . ?
B4A B8A Ni1 65.77(10) . . ?
B12A B8A Ni1 119.94(14) . . ?
B4A B9A B8A 60.68(13) . . ?
B4A B9A B12A 106.74(16) . . ?
B8A B9A B12A 60.58(14) . . ?
B4A B9A B5A 60.34(14) . . ?
B8A B9A B5A 110.73(16) . . ?
B12A B9A B5A 107.65(18) . . ?
B4A B9A B10A 106.24(17) . . ?
B8A B9A B10A 108.93(17) . . ?
B12A B9A B10A 59.34(14) . . ?
B5A B9A B10A 59.33(14) . . ?
B12A B10A B5A 108.47(18) . . ?
B12A B10A B6A 108.42(17) . . ?
B5A B10A B6A 59.49(14) . . ?
B12A B10A B11A 59.85(14) . . ?
B5A B10A B11A 106.98(16) . . ?
B6A B10A B11A 59.81(13) . . ?
B12A B10A B9A 59.80(14) . . ?
B5A B10A B9A 59.87(15) . . ?
B6A B10A B9A 106.95(17) . . ?
B11A B10A B9A 106.32(17) . . ?
B2A B11A B6A 60.24(13) . . ?
B2A B11A B12A 105.95(16) . . ?
B6A B11A B12A 108.18(17) . . ?
B2A B11A B7A 59.95(12) . . ?
B6A B11A B7A 110.49(16) . . ?
B12A B11A B7A 60.42(13) . . ?
B2A B11A B10A 105.96(16) . . ?
B6A B11A B10A 59.71(14) . . ?
B12A B11A B10A 59.66(14) . . ?
B7A B11A B10A 108.94(17) . . ?
B10A B12A B11A 60.48(14) . . ?
B10A B12A B9A 60.86(15) . . ?
B11A B12A B9A 107.63(17) . . ?
B10A B12A B7A 109.29(16) . . ?
B11A B12A B7A 60.02(13) . . ?
B9A B12A B7A 107.11(16) . . ?
B10A B12A B8A 109.23(17) . . ?
B11A B12A B8A 107.55(16) . . ?
B9A B12A B8A 59.44(13) . . ?
B7A B12A B8A 59.58(13) . . ?
C3C N1C C3C 119.3(3) 2_556 . ?
C3C N1C C4C 120.36(17) 2_556 . ?
C3C N1C C4C 120.36(17) . . ?
C2C C1C C2C 119.4(4) . 2_556 ?
C2C C1C H1C 120.3 . . ?
C2C C1C H1C 120.3 2_556 . ?
C1C C2C C3C 119.8(3) . . ?
C1C C2C H2C 120.1 . . ?
C3C C2C H2C 120.1 . . ?
N1C C3C C2C 120.8(3) . . ?
N1C C3C H3C 119.6 . . ?
C2C C3C H3C 119.6 . . ?

loop_
_geom_bond_atom_site_label_1
_geom_bond_atom_site_label_2
_geom_bond_distance
_geom_bond_site_symmetry_2
_geom_bond_publ_flag
C1A C1M 1.519(3) . ?
C1A B4A 1.646(3) . ?
C1A B2A 1.646(3) . ?
C1A B5A 1.695(3) . ?
C1A B6A 1.705(3) . ?
C1A Ni1 2.2840(19) . ?
C1M H1M1 0.9600 . ?
C1M H1M2 0.9600 . ?
C1M H1M3 0.9600 . ?
B2A B11A 1.754(3) . ?
B2A B7A 1.765(3) . ?
B2A B6A 1.768(3) . ?
B2A Ni1 2.136(2) . ?
B2A H2A 1.1000 . ?
Ni1 B7A 2.129(2) 7_667 ?
Ni1 B7A 2.129(2) . ?
Ni1 B8A 2.132(2) 7_667 ?
Ni1 B8A 2.132(2) . ?
Ni1 B2A 2.136(2) 7_667 ?
Ni1 B4A 2.144(2) 7_667 ?
Ni1 B4A 2.144(2) . ?
Ni1 C1A 2.2840(19) 7_667 ?
B4A B9A 1.754(3) . ?
B4A B5A 1.775(4) . ?
B4A B8A 1.778(3) . ?
B4A H4A 1.1000 . ?
B5A B6A 1.754(4) . ?
B5A B10A 1.767(4) . ?
B5A B9A 1.777(4) . ?
B5A H5A 1.1000 . ?
B6A B10A 1.768(4) . ?
B6A B11A 1.769(3) . ?
B6A H6A 1.1000 . ?
B7A B8A 1.774(3) . ?
B7A B11A 1.779(3) . ?
B7A B12A 1.786(3) . ?
B7A H7A 1.1000 . ?
B8A B9A 1.765(3) . ?
B8A B12A 1.786(3) . ?
B8A H8A 1.1000 . ?
B9A B12A 1.775(4) . ?
B9A B10A 1.794(4) . ?
B9A H9A 1.1000 . ?
B10A B12A 1.767(4) . ?
B10A B11A 1.781(4) . ?
B10A H10A 1.1000 . ?
B11A B12A 1.770(3) . ?
B11A H11A 1.1000 . ?
B12A H12A 1.1000 . ?
N1C C3C 1.343(3) 2_556 ?
N1C C3C 1.343(3) . ?
N1C C4C 1.461(5) . ?
C1C C2C 1.356(4) . ?
C1C C2C 1.356(4) 2_556 ?
C1C H1C 0.9300 . ?
C2C C3C 1.362(4) . ?
C2C H2C 0.9300 . ?
C3C H3C 0.9300 . ?
C4C H4C1 0.9600 . ?
C4C H4C2 0.9600 . ?
C4C H4C3 0.9600 . ?

loop_
_geom_torsion_atom_site_label_1
_geom_torsion_atom_site_label_2
_geom_torsion_atom_site_label_3
_geom_torsion_atom_site_label_4
_geom_torsion
_geom_torsion_site_symmetry_1
_geom_torsion_site_symmetry_2
_geom_torsion_site_symmetry_3
_geom_torsion_site_symmetry_4
_geom_torsion_publ_flag
C1M C1A B2A B11A -141.70(18) . . . . ?
B4A C1A B2A B11A 70.78(18) . . . . ?
B5A C1A B2A B11A 2.2(2) . . . . ?
B6A C1A B2A B11A -37.24(15) . . . . ?
Ni1 C1A B2A B11A 118.43(15) . . . . ?
C1M C1A B2A B7A 153.22(17) . . . . ?
B4A C1A B2A B7A 5.7(2) . . . . ?
B5A C1A B2A B7A -62.9(2) . . . . ?
B6A C1A B2A B7A -102.31(17) . . . . ?
Ni1 C1A B2A B7A 53.35(12) . . . . ?
C1M C1A B2A B6A -104.5(2) . . . . ?
B4A C1A B2A B6A 108.02(17) . . . . ?
B5A C1A B2A B6A 39.43(17) . . . . ?
Ni1 C1A B2A B6A 155.67(13) . . . . ?
C1M C1A B2A Ni1 99.87(17) . . . . ?
B4A C1A B2A Ni1 -47.64(12) . . . . ?
B5A C1A B2A Ni1 -116.24(15) . . . . ?
B6A C1A B2A Ni1 -155.67(13) . . . . ?
C1A B2A Ni1 B7A -54.79(15) . . . 7_667 ?
B11A B2A Ni1 B7A -156.16(14) . . . 7_667 ?
B7A B2A Ni1 B7A 180.0 . . . 7_667 ?
B6A B2A Ni1 B7A -81.4(2) . . . 7_667 ?
C1A B2A Ni1 B7A 125.21(15) . . . . ?
B11A B2A Ni1 B7A 23.84(14) . . . . ?
B6A B2A Ni1 B7A 98.6(2) . . . . ?
C1A B2A Ni1 B8A -96.29(11) . . . 7_667 ?
B11A B2A Ni1 B8A 162.34(16) . . . 7_667 ?
B7A B2A Ni1 B8A 138.50(11) . . . 7_667 ?
B6A B2A Ni1 B8A -122.88(17) . . . 7_667 ?
C1A B2A Ni1 B8A 83.71(11) . . . . ?
B11A B2A Ni1 B8A -17.66(16) . . . . ?
B7A B2A Ni1 B8A -41.50(11) . . . . ?
B6A B2A Ni1 B8A 57.12(17) . . . . ?
C1A B2A Ni1 B4A -146.13(10) . . . 7_667 ?
B11A B2A Ni1 B4A 112.50(16) . . . 7_667 ?
B7A B2A Ni1 B4A 88.66(11) . . . 7_667 ?
B6A B2A Ni1 B4A -172.72(16) . . . 7_667 ?
C1A B2A Ni1 B4A 33.87(10) . . . . ?
B11A B2A Ni1 B4A -67.50(16) . . . . ?
B7A B2A Ni1 B4A -91.34(11) . . . . ?
B6A B2A Ni1 B4A 7.28(16) . . . . ?
B11A B2A Ni1 C1A -101.37(18) . . . . ?
B7A B2A Ni1 C1A -125.21(15) . . . . ?
B6A B2A Ni1 C1A -26.59(14) . . . . ?
C1A B2A Ni1 C1A 180.0 . . . 7_667 ?
B11A B2A Ni1 C1A 78.63(18) . . . 7_667 ?
B7A B2A Ni1 C1A 54.79(15) . . . 7_667 ?
B6A B2A Ni1 C1A 153.41(14) . . . 7_667 ?
C1M C1A Ni1 B7A 25.64(16) . . . 7_667 ?
B4A C1A Ni1 B7A -90.66(12) . . . 7_667 ?
B2A C1A Ni1 B7A 141.28(11) . . . 7_667 ?
B5A C1A Ni1 B7A -117.64(16) . . . 7_667 ?
B6A C1A Ni1 B7A 167.12(15) . . . 7_667 ?
C1M C1A Ni1 B7A -154.36(16) . . . . ?
B4A C1A Ni1 B7A 89.34(12) . . . . ?
B2A C1A Ni1 B7A -38.72(11) . . . . ?
B5A C1A Ni1 B7A 62.36(16) . . . . ?
B6A C1A Ni1 B7A -12.88(15) . . . . ?
C1M C1A Ni1 B8A -24.44(16) . . . 7_667 ?
B4A C1A Ni1 B8A -140.74(11) . . . 7_667 ?
B2A C1A Ni1 B8A 91.20(11) . . . 7_667 ?
B5A C1A Ni1 B8A -167.72(16) . . . 7_667 ?
B6A C1A Ni1 B8A 117.05(16) . . . 7_667 ?
C1M C1A Ni1 B8A 155.56(16) . . . . ?
B4A C1A Ni1 B8A 39.26(11) . . . . ?
B2A C1A Ni1 B8A -88.80(11) . . . . ?
B5A C1A Ni1 B8A 12.28(16) . . . . ?
B6A C1A Ni1 B8A -62.95(16) . . . . ?
C1M C1A Ni1 B2A -115.64(19) . . . . ?
B4A C1A Ni1 B2A 128.06(15) . . . . ?
B5A C1A Ni1 B2A 101.08(18) . . . . ?
B6A C1A Ni1 B2A 25.85(15) . . . . ?
C1M C1A Ni1 B2A 64.36(19) . . . 7_667 ?
B4A C1A Ni1 B2A -51.94(15) . . . 7_667 ?
B2A C1A Ni1 B2A 180.000(2) . . . 7_667 ?
B5A C1A Ni1 B2A -78.92(18) . . . 7_667 ?
B6A C1A Ni1 B2A -154.15(15) . . . 7_667 ?
C1M C1A Ni1 B4A -63.70(19) . . . 7_667 ?
B4A C1A Ni1 B4A 180.000(1) . . . 7_667 ?
B2A C1A Ni1 B4A 51.94(15) . . . 7_667 ?
B5A C1A Ni1 B4A 153.02(15) . . . 7_667 ?
B6A C1A Ni1 B4A 77.79(18) . . . 7_667 ?
C1M C1A Ni1 B4A 116.30(19) . . . . ?
B2A C1A Ni1 B4A -128.06(15) . . . . ?
B5A C1A Ni1 B4A -26.98(15) . . . . ?
B6A C1A Ni1 B4A -102.21(18) . . . . ?
C1M C1A B4A B9A 142.77(19) . . . . ?
B2A C1A B4A B9A -69.93(18) . . . . ?
B5A C1A B4A B9A 37.42(16) . . . . ?
B6A C1A B4A B9A -1.8(2) . . . . ?
Ni1 C1A B4A B9A -117.42(15) . . . . ?
C1M C1A B4A B5A 105.3(2) . . . . ?
B2A C1A B4A B5A -107.35(17) . . . . ?
B6A C1A B4A B5A -39.20(16) . . . . ?
Ni1 C1A B4A B5A -154.84(14) . . . . ?
C1M C1A B4A B8A -153.21(18) . . . . ?
B2A C1A B4A B8A -5.9(2) . . . . ?
B5A C1A B4A B8A 101.44(18) . . . . ?
B6A C1A B4A B8A 62.2(2) . . . . ?
Ni1 C1A B4A B8A -53.40(12) . . . . ?
C1M C1A B4A Ni1 -99.81(17) . . . . ?
B2A C1A B4A Ni1 47.49(12) . . . . ?
B5A C1A B4A Ni1 154.84(14) . . . . ?
B6A C1A B4A Ni1 115.64(14) . . . . ?
B7A Ni1 B4A C1A 96.57(11) 7_667 . . . ?
B7A Ni1 B4A C1A -83.43(11) . . . . ?
B8A Ni1 B4A C1A 55.42(15) 7_667 . . . ?
B8A Ni1 B4A C1A -124.58(15) . . . . ?
B2A Ni1 B4A C1A -33.93(10) . . . . ?
B2A Ni1 B4A C1A 146.07(10) 7_667 . . . ?
C1A Ni1 B4A C1A 180.000(1) 7_667 . . . ?
B7A Ni1 B4A B9A -162.49(17) 7_667 . . . ?
B7A Ni1 B4A B9A 17.51(17) . . . . ?
B8A Ni1 B4A B9A 156.36(16) 7_667 . . . ?
B8A Ni1 B4A B9A -23.64(16) . . . . ?
B2A Ni1 B4A B9A 67.02(17) . . . . ?
B2A Ni1 B4A B9A -112.98(17) 7_667 . . . ?
C1A Ni1 B4A B9A 100.9(2) . . . . ?
C1A Ni1 B4A B9A -79.1(2) 7_667 . . . ?
B7A Ni1 B4A B5A 123.52(17) 7_667 . . . ?
B7A Ni1 B4A B5A -56.48(17) . . . . ?
B8A Ni1 B4A B5A 82.4(2) 7_667 . . . ?
B8A Ni1 B4A B5A -97.6(2) . . . . ?
B2A Ni1 B4A B5A -6.97(16) . . . . ?
B2A Ni1 B4A B5A 173.03(16) 7_667 . . . ?
C1A Ni1 B4A B5A 26.95(15) . . . . ?
C1A Ni1 B4A B5A -153.05(15) 7_667 . . . ?
B7A Ni1 B4A B8A -138.85(12) 7_667 . . . ?
B7A Ni1 B4A B8A 41.15(12) . . . . ?
B8A Ni1 B4A B8A 180.000(1) 7_667 . . . ?
B2A Ni1 B4A B8A 90.66(12) . . . . ?
B2A Ni1 B4A B8A -89.34(12) 7_667 . . . ?
C1A Ni1 B4A B8A 124.58(15) . . . . ?
C1A Ni1 B4A B8A -55.42(15) 7_667 . . . ?
C1M C1A B5A B6A 106.1(2) . . . . ?
B4A C1A B5A B6A -138.96(17) . . . . ?
B2A C1A B5A B6A -40.09(16) . . . . ?
Ni1 C1A B5A B6A -112.09(16) . . . . ?
C1M C1A B5A B10A 145.55(19) . . . . ?
B4A C1A B5A B10A -99.46(19) . . . . ?
B2A C1A B5A B10A -0.6(2) . . . . ?
B6A C1A B5A B10A 39.49(17) . . . . ?
Ni1 C1A B5A B10A -72.6(2) . . . . ?
C1M C1A B5A B4A -114.99(19) . . . . ?
B2A C1A B5A B4A 98.87(17) . . . . ?
B6A C1A B5A B4A 138.96(17) . . . . ?
Ni1 C1A B5A B4A 26.87(14) . . . . ?
C1M C1A B5A B9A -151.15(18) . . . . ?
B4A C1A B5A B9A -36.17(16) . . . . ?
B2A C1A B5A B9A 62.7(2) . . . . ?
B6A C1A B5A B9A 102.79(18) . . . . ?
Ni1 C1A B5A B9A -9.3(2) . . . . ?
B9A B4A B5A C1A -138.34(17) . . . . ?
B8A B4A B5A C1A -103.64(17) . . . . ?
Ni1 B4A B5A C1A -30.25(16) . . . . ?
C1A B4A B5A B6A 35.75(15) . . . . ?
B9A B4A B5A B6A -102.59(18) . . . . ?
B8A B4A B5A B6A -67.9(2) . . . . ?
Ni1 B4A B5A B6A 5.5(2) . . . . ?
C1A B4A B5A B10A 98.60(18) . . . . ?
B9A B4A B5A B10A -39.74(16) . . . . ?
B8A B4A B5A B10A -5.0(2) . . . . ?
Ni1 B4A B5A B10A 68.4(2) . . . . ?
C1A B4A B5A B9A 138.34(17) . . . . ?
B8A B4A B5A B9A 34.70(16) . . . . ?
Ni1 B4A B5A B9A 108.09(18) . . . . ?
C1M C1A B6A B5A -107.1(2) . . . . ?
B4A C1A B6A B5A 40.07(17) . . . . ?
B2A C1A B6A B5A 138.46(17) . . . . ?
Ni1 C1A B6A B5A 112.67(16) . . . . ?
C1M C1A B6A B10A -146.49(18) . . . . ?
B4A C1A B6A B10A 0.7(2) . . . . ?
B2A C1A B6A B10A 99.08(17) . . . . ?
B5A C1A B6A B10A -39.38(16) . . . . ?
Ni1 C1A B6A B10A 73.29(18) . . . . ?
C1M C1A B6A B2A 114.43(19) . . . . ?
B4A C1A B6A B2A -98.40(17) . . . . ?
B5A C1A B6A B2A -138.46(17) . . . . ?
Ni1 C1A B6A B2A -25.79(14) . . . . ?
C1M C1A B6A B11A 150.57(18) . . . . ?
B4A C1A B6A B11A -62.3(2) . . . . ?
B2A C1A B6A B11A 36.14(15) . . . . ?
B5A C1A B6A B11A -102.32(18) . . . . ?
Ni1 C1A B6A B11A 10.4(2) . . . . ?
B10A B5A B6A C1A -135.25(17) . . . . ?
B4A B5A B6A C1A -34.58(14) . . . . ?
B9A B5A B6A C1A -96.55(18) . . . . ?
C1A B5A B6A B10A 135.25(17) . . . . ?
B4A B5A B6A B10A 100.68(18) . . . . ?
B9A B5A B6A B10A 38.70(16) . . . . ?
C1A B5A B6A B2A 34.82(14) . . . . ?
B10A B5A B6A B2A -100.44(17) . . . . ?
B4A B5A B6A B2A 0.2(2) . . . . ?
B9A B5A B6A B2A -61.7(2) . . . . ?
C1A B5A B6A B11A 96.88(17) . . . . ?
B10A B5A B6A B11A -38.37(16) . . . . ?
B4A B5A B6A B11A 62.3(2) . . . . ?
B9A B5A B6A B11A 0.3(2) . . . . ?
B11A B2A B6A C1A 138.59(17) . . . . ?
B7A B2A B6A C1A 104.17(17) . . . . ?
Ni1 B2A B6A C1A 29.69(15) . . . . ?
C1A B2A B6A B5A -35.76(15) . . . . ?
B11A B2A B6A B5A 102.83(18) . . . . ?
B7A B2A B6A B5A 68.41(19) . . . . ?
Ni1 B2A B6A B5A -6.1(2) . . . . ?
C1A B2A B6A B10A -98.38(18) . . . . ?
B11A B2A B6A B10A 40.21(16) . . . . ?
B7A B2A B6A B10A 5.8(2) . . . . ?
Ni1 B2A B6A B10A -68.7(2) . . . . ?
C1A B2A B6A B11A -138.59(17) . . . . ?
B7A B2A B6A B11A -34.42(16) . . . . ?
Ni1 B2A B6A B11A -108.90(18) . . . . ?
C1A B2A B7A B8A -3.3(2) . . . . ?
B11A B2A B7A B8A -102.40(17) . . . . ?
B6A B2A B7A B8A -68.13(19) . . . . ?
Ni1 B2A B7A B8A 54.35(12) . . . . ?
C1A B2A B7A B11A 99.15(17) . . . . ?
B6A B2A B7A B11A 34.26(16) . . . . ?
Ni1 B2A B7A B11A 156.75(14) . . . . ?
C1A B2A B7A B12A 59.16(19) . . . . ?
B11A B2A B7A B12A -39.99(15) . . . . ?
B6A B2A B7A B12A -5.7(2) . . . . ?
Ni1 B2A B7A B12A 116.76(14) . . . . ?
C1A B2A B7A Ni1 -57.60(13) . . . . ?
B11A B2A B7A Ni1 -156.75(14) . . . . ?
B6A B2A B7A Ni1 -122.49(14) . . . . ?
B8A Ni1 B7A B2A -59.99(15) 7_667 . . . ?
B8A Ni1 B7A B2A 120.01(15) . . . . ?
B2A Ni1 B7A B2A 180.0 7_667 . . . ?
B4A Ni1 B7A B2A -101.08(11) 7_667 . . . ?
B4A Ni1 B7A B2A 78.92(11) . . . . ?
C1A Ni1 B7A B2A 34.91(10) . . . . ?
C1A Ni1 B7A B2A -145.09(10) 7_667 . . . ?
B8A Ni1 B7A B8A 180.0 7_667 . . . ?
B2A Ni1 B7A B8A -120.01(15) . . . . ?
B2A Ni1 B7A B8A 59.99(15) 7_667 . . . ?
B4A Ni1 B7A B8A 138.91(12) 7_667 . . . ?
B4A Ni1 B7A B8A -41.09(12) . . . . ?
C1A Ni1 B7A B8A -85.10(11) . . . . ?
C1A Ni1 B7A B8A 94.90(11) 7_667 . . . ?
B8A Ni1 B7A B11A -83.27(19) 7_667 . . . ?
B8A Ni1 B7A B11A 96.73(19) . . . . ?
B2A Ni1 B7A B11A -23.28(14) . . . . ?
B2A Ni1 B7A B11A 156.72(14) 7_667 . . . ?
B4A Ni1 B7A B11A -124.36(17) 7_667 . . . ?
B4A Ni1 B7A B11A 55.64(17) . . . . ?
C1A Ni1 B7A B11A 11.63(15) . . . . ?
C1A Ni1 B7A B11A -168.37(15) 7_667 . . . ?
B8A Ni1 B7A B12A -153.61(15) 7_667 . . . ?
B8A Ni1 B7A B12A 26.39(15) . . . . ?
B2A Ni1 B7A B12A -93.62(18) . . . . ?
B2A Ni1 B7A B12A 86.38(18) 7_667 . . . ?
B4A Ni1 B7A B12A 165.29(16) 7_667 . . . ?
B4A Ni1 B7A B12A -14.71(16) . . . . ?
C1A Ni1 B7A B12A -58.72(15) . . . . ?
C1A Ni1 B7A B12A 121.28(15) 7_667 . . . ?
B2A B7A B8A B9A 61.63(18) . . . . ?
B11A B7A B8A B9A -0.2(2) . . . . ?
B12A B7A B8A B9A -37.55(15) . . . . ?
Ni1 B7A B8A B9A 116.16(15) . . . . ?
B2A B7A B8A B4A -0.35(19) . . . . ?
B11A B7A B8A B4A -62.22(18) . . . . ?
B12A B7A B8A B4A -99.54(17) . . . . ?
Ni1 B7A B8A B4A 54.17(12) . . . . ?
B2A B7A B8A B12A 99.19(16) . . . . ?
B11A B7A B8A B12A 37.32(15) . . . . ?
Ni1 B7A B8A B12A 153.71(14) . . . . ?
B2A B7A B8A Ni1 -54.53(12) . . . . ?
B11A B7A B8A Ni1 -116.40(14) . . . . ?
B12A B7A B8A Ni1 -153.71(14) . . . . ?
C1A B4A B8A B9A -98.78(18) . . . . ?
B5A B4A B8A B9A -34.90(17) . . . . ?
Ni1 B4A B8A B9A -156.51(15) . . . . ?
C1A B4A B8A B7A 3.9(2) . . . . ?
B9A B4A B8A B7A 102.64(17) . . . . ?
B5A B4A B8A B7A 67.74(19) . . . . ?
Ni1 B4A B8A B7A -53.87(12) . . . . ?
C1A B4A B8A B12A -58.66(19) . . . . ?
B9A B4A B8A B12A 40.12(15) . . . . ?
B5A B4A B8A B12A 5.2(2) . . . . ?
Ni1 B4A B8A B12A -116.39(14) . . . . ?
C1A B4A B8A Ni1 57.73(13) . . . . ?
B9A B4A B8A Ni1 156.51(15) . . . . ?
B5A B4A B8A Ni1 121.61(16) . . . . ?
B7A Ni1 B8A B9A 82.92(19) 7_667 . . . ?
B7A Ni1 B8A B9A -97.08(19) . . . . ?
B2A Ni1 B8A B9A -55.82(17) . . . . ?
B2A Ni1 B8A B9A 124.18(17) 7_667 . . . ?
B4A Ni1 B8A B9A -156.50(15) 7_667 . . . ?
B4A Ni1 B8A B9A 23.50(15) . . . . ?
C1A Ni1 B8A B9A -11.68(16) . . . . ?
C1A Ni1 B8A B9A 168.32(16) 7_667 . . . ?
B7A Ni1 B8A B7A 180.0 7_667 . . . ?
B2A Ni1 B8A B7A 41.26(11) . . . . ?
B2A Ni1 B8A B7A -138.74(11) 7_667 . . . ?
B4A Ni1 B8A B7A -59.42(16) 7_667 . . . ?
B4A Ni1 B8A B7A 120.58(16) . . . . ?
C1A Ni1 B8A B7A 85.40(11) . . . . ?
C1A Ni1 B8A B7A -94.60(11) 7_667 . . . ?
B7A Ni1 B8A B4A 59.42(16) 7_667 . . . ?
B7A Ni1 B8A B4A -120.58(16) . . . . ?
B2A Ni1 B8A B4A -79.32(12) . . . . ?
B2A Ni1 B8A B4A 100.68(12) 7_667 . . . ?
B4A Ni1 B8A B4A 180.0 7_667 . . . ?
C1A Ni1 B8A B4A -35.17(11) . . . . ?
C1A Ni1 B8A B4A 144.83(11) 7_667 . . . ?
B7A Ni1 B8A B12A 153.67(14) 7_667 . . . ?
B7A Ni1 B8A B12A -26.33(14) . . . . ?
B2A Ni1 B8A B12A 14.93(16) . . . . ?
B2A Ni1 B8A B12A -165.07(16) 7_667 . . . ?
B4A Ni1 B8A B12A -85.75(19) 7_667 . . . ?
B4A Ni1 B8A B12A 94.25(19) . . . . ?
C1A Ni1 B8A B12A 59.07(16) . . . . ?
C1A Ni1 B8A B12A -120.93(16) 7_667 . . . ?
C1A B4A B9A B8A 105.03(17) . . . . ?
B5A B4A B9A B8A 141.91(18) . . . . ?
Ni1 B4A B9A B8A 24.84(16) . . . . ?
C1A B4A B9A B12A 64.3(2) . . . . ?
B5A B4A B9A B12A 101.13(19) . . . . ?
B8A B4A B9A B12A -40.78(16) . . . . ?
Ni1 B4A B9A B12A -15.9(2) . . . . ?
C1A B4A B9A B5A -36.88(16) . . . . ?
B8A B4A B9A B5A -141.91(18) . . . . ?
Ni1 B4A B9A B5A -117.07(19) . . . . ?
C1A B4A B9A B10A 2.1(2) . . . . ?
B5A B4A B9A B10A 38.98(16) . . . . ?
B8A B4A B9A B10A -102.94(18) . . . . ?
Ni1 B4A B9A B10A -78.1(2) . . . . ?
B7A B8A B9A B4A -96.45(17) . . . . ?
B12A B8A B9A B4A -134.11(17) . . . . ?
Ni1 B8A B9A B4A -25.00(15) . . . . ?
B7A B8A B9A B12A 37.65(15) . . . . ?
B4A B8A B9A B12A 134.11(17) . . . . ?
Ni1 B8A B9A B12A 109.11(17) . . . . ?
B7A B8A B9A B5A -61.5(2) . . . . ?
B4A B8A B9A B5A 34.97(17) . . . . ?
B12A B8A B9A B5A -99.14(19) . . . . ?
Ni1 B8A B9A B5A 10.0(2) . . . . ?
B7A B8A B9A B10A 2.0(2) . . . . ?
B4A B8A B9A B10A 98.43(18) . . . . ?
B12A B8A B9A B10A -35.68(16) . . . . ?
Ni1 B8A B9A B10A 73.4(2) . . . . ?
C1A B5A B9A B4A 35.00(15) . . . . ?
B6A B5A B9A B4A 96.95(18) . . . . ?
B10A B5A B9A B4A 135.40(17) . . . . ?
C1A B5A B9A B8A -0.1(2) . . . . ?
B6A B5A B9A B8A 61.8(2) . . . . ?
B10A B5A B9A B8A 100.30(19) . . . . ?
B4A B5A B9A B8A -35.10(16) . . . . ?
C1A B5A B9A B12A -64.6(2) . . . . ?
B6A B5A B9A B12A -2.6(2) . . . . ?
B10A B5A B9A B12A 35.81(16) . . . . ?
B4A B5A B9A B12A -99.60(18) . . . . ?
C1A B5A B9A B10A -100.40(18) . . . . ?
B6A B5A B9A B10A -38.46(16) . . . . ?
B4A B5A B9A B10A -135.40(17) . . . . ?
C1A B5A B10A B12A 61.9(2) . . . . ?
B6A B5A B10A B12A 100.95(18) . . . . ?
B4A B5A B10A B12A 2.8(2) . . . . ?
B9A B5A B10A B12A -36.20(17) . . . . ?
C1A B5A B10A B6A -39.01(16) . . . . ?
B4A B5A B10A B6A -98.18(18) . . . . ?
B9A B5A B10A B6A -137.15(17) . . . . ?
C1A B5A B10A B11A -1.2(2) . . . . ?
B6A B5A B10A B11A 37.80(16) . . . . ?
B4A B5A B10A B11A -60.4(2) . . . . ?
B9A B5A B10A B11A -99.35(18) . . . . ?
C1A B5A B10A B9A 98.14(18) . . . . ?
B6A B5A B10A B9A 137.15(17) . . . . ?
B4A B5A B10A B9A 38.97(16) . . . . ?
C1A B6A B10A B12A -62.4(2) . . . . ?
B5A B6A B10A B12A -101.03(19) . . . . ?
B2A B6A B10A B12A -3.4(2) . . . . ?
B11A B6A B10A B12A 36.28(16) . . . . ?
C1A B6A B10A B5A 38.62(15) . . . . ?
B2A B6A B10A B5A 97.59(17) . . . . ?
B11A B6A B10A B5A 137.30(18) . . . . ?
C1A B6A B10A B11A -98.69(17) . . . . ?
B5A B6A B10A B11A -137.30(18) . . . . ?
B2A B6A B10A B11A -39.71(15) . . . . ?
C1A B6A B10A B9A 0.7(2) . . . . ?
B5A B6A B10A B9A -37.95(16) . . . . ?
B2A B6A B10A B9A 59.6(2) . . . . ?
B11A B6A B10A B9A 99.36(18) . . . . ?
B4A B9A B10A B12A 100.14(18) . . . . ?
B8A B9A B10A B12A 36.20(16) . . . . ?
B5A B9A B10A B12A 139.60(17) . . . . ?
B4A B9A B10A B5A -39.46(15) . . . . ?
B8A B9A B10A B5A -103.40(18) . . . . ?
B12A B9A B10A B5A -139.60(17) . . . . ?
B4A B9A B10A B6A -1.7(2) . . . . ?
B8A B9A B10A B6A -65.6(2) . . . . ?
B12A B9A B10A B6A -101.82(18) . . . . ?
B5A B9A B10A B6A 37.78(16) . . . . ?
B4A B9A B10A B11A 61.0(2) . . . . ?
B8A B9A B10A B11A -2.9(2) . . . . ?
B12A B9A B10A B11A -39.11(15) . . . . ?
B5A B9A B10A B11A 100.49(18) . . . . ?
C1A B2A B11A B6A 37.01(15) . . . . ?
B7A B2A B11A B6A 142.82(17) . . . . ?
Ni1 B2A B11A B6A 117.91(17) . . . . ?
C1A B2A B11A B12A -65.13(19) . . . . ?
B7A B2A B11A B12A 40.67(15) . . . . ?
B6A B2A B11A B12A -102.15(18) . . . . ?
Ni1 B2A B11A B12A 15.8(2) . . . . ?
C1A B2A B11A B7A -105.81(16) . . . . ?
B6A B2A B11A B7A -142.82(17) . . . . ?
Ni1 B2A B11A B7A -24.91(14) . . . . ?
C1A B2A B11A B10A -2.8(2) . . . . ?
B7A B2A B11A B10A 102.98(18) . . . . ?
B6A B2A B11A B10A -39.84(16) . . . . ?
Ni1 B2A B11A B10A 78.07(19) . . . . ?
C1A B6A B11A B2A -34.85(14) . . . . ?
B5A B6A B11A B2A -96.22(17) . . . . ?
B10A B6A B11A B2A -134.49(17) . . . . ?
C1A B6A B11A B12A 63.5(2) . . . . ?
B5A B6A B11A B12A 2.1(2) . . . . ?
B10A B6A B11A B12A -36.14(16) . . . . ?
B2A B6A B11A B12A 98.36(17) . . . . ?
C1A B6A B11A B7A -0.9(2) . . . . ?
B5A B6A B11A B7A -62.3(2) . . . . ?
B10A B6A B11A B7A -100.55(19) . . . . ?
B2A B6A B11A B7A 33.95(16) . . . . ?
C1A B6A B11A B10A 99.65(18) . . . . ?
B5A B6A B11A B10A 38.27(16) . . . . ?
B2A B6A B11A B10A 134.49(17) . . . . ?
B8A B7A B11A B2A 96.29(16) . . . . ?
B12A B7A B11A B2A 133.90(17) . . . . ?
Ni1 B7A B11A B2A 24.76(14) . . . . ?
B2A B7A B11A B6A -34.06(16) . . . . ?
B8A B7A B11A B6A 62.2(2) . . . . ?
B12A B7A B11A B6A 99.84(19) . . . . ?
Ni1 B7A B11A B6A -9.3(2) . . . . ?
B2A B7A B11A B12A -133.90(17) . . . . ?
B8A B7A B11A B12A -37.61(15) . . . . ?
Ni1 B7A B11A B12A -109.13(17) . . . . ?
B2A B7A B11A B10A -97.89(17) . . . . ?
B8A B7A B11A B10A -1.6(2) . . . . ?
B12A B7A B11A B10A 36.01(16) . . . . ?
Ni1 B7A B11A B10A -73.1(2) . . . . ?
B12A B10A B11A B2A -99.42(17) . . . . ?
B5A B10A B11A B2A 2.4(2) . . . . ?
B6A B10A B11A B2A 40.10(15) . . . . ?
B9A B10A B11A B2A -60.3(2) . . . . ?
B12A B10A B11A B6A -139.52(17) . . . . ?
B5A B10A B11A B6A -37.65(17) . . . . ?
B9A B10A B11A B6A -100.43(18) . . . . ?
B5A B10A B11A B12A 101.86(19) . . . . ?
B6A B10A B11A B12A 139.52(17) . . . . ?
B9A B10A B11A B12A 39.09(16) . . . . ?
B12A B10A B11A B7A -36.33(15) . . . . ?
B5A B10A B11A B7A 65.5(2) . . . . ?
B6A B10A B11A B7A 103.19(17) . . . . ?
B9A B10A B11A B7A 2.8(2) . . . . ?
B5A B10A B12A B11A -99.33(18) . . . . ?
B6A B10A B12A B11A -36.26(16) . . . . ?
B9A B10A B12A B11A -135.56(17) . . . . ?
B5A B10A B12A B9A 36.23(16) . . . . ?
B6A B10A B12A B9A 99.30(18) . . . . ?
B11A B10A B12A B9A 135.56(17) . . . . ?
B5A B10A B12A B7A -63.1(2) . . . . ?
B6A B10A B12A B7A 0.0(2) . . . . ?
B11A B10A B12A B7A 36.25(15) . . . . ?
B9A B10A B12A B7A -99.31(18) . . . . ?
B5A B10A B12A B8A 0.4(2) . . . . ?
B6A B10A B12A B8A 63.5(2) . . . . ?
B11A B10A B12A B8A 99.76(17) . . . . ?
B9A B10A B12A B8A -35.80(16) . . . . ?
B2A B11A B12A B10A 99.44(17) . . . . ?
B6A B11A B12A B10A 36.16(16) . . . . ?
B7A B11A B12A B10A 139.89(17) . . . . ?
B2A B11A B12A B9A 59.5(2) . . . . ?
B6A B11A B12A B9A -3.8(2) . . . . ?
B7A B11A B12A B9A 99.97(17) . . . . ?
B10A B11A B12A B9A -39.92(16) . . . . ?
B2A B11A B12A B7A -40.44(15) . . . . ?
B6A B11A B12A B7A -103.73(17) . . . . ?
B10A B11A B12A B7A -139.89(17) . . . . ?
B2A B11A B12A B8A -3.1(2) . . . . ?
B6A B11A B12A B8A -66.4(2) . . . . ?
B7A B11A B12A B8A 37.30(15) . . . . ?
B10A B11A B12A B8A -102.59(18) . . . . ?
B4A B9A B12A B10A -99.28(19) . . . . ?
B8A B9A B12A B10A -140.10(17) . . . . ?
B5A B9A B12A B10A -35.80(16) . . . . ?
B4A B9A B12A B11A -59.5(2) . . . . ?
B8A B9A B12A B11A -100.36(17) . . . . ?
B5A B9A B12A B11A 3.9(2) . . . . ?
B10A B9A B12A B11A 39.74(16) . . . . ?
B4A B9A B12A B7A 3.7(2) . . . . ?
B8A B9A B12A B7A -37.15(15) . . . . ?
B5A B9A B12A B7A 67.1(2) . . . . ?
B10A B9A B12A B7A 102.95(18) . . . . ?
B4A B9A B12A B8A 40.83(16) . . . . ?
B5A B9A B12A B8A 104.30(18) . . . . ?
B10A B9A B12A B8A 140.10(17) . . . . ?
B2A B7A B12A B10A 3.4(2) . . . . ?
B8A B7A B12A B10A 101.49(18) . . . . ?
B11A B7A B12A B10A -36.44(16) . . . . ?
Ni1 B7A B12A B10A 73.7(2) . . . . ?
B2A B7A B12A B11A 39.88(14) . . . . ?
B8A B7A B12A B11A 137.94(17) . . . . ?
Ni1 B7A B12A B11A 110.17(17) . . . . ?
B2A B7A B12A B9A -60.97(19) . . . . ?
B8A B7A B12A B9A 37.09(16) . . . . ?
B11A B7A B12A B9A -100.85(18) . . . . ?
Ni1 B7A B12A B9A 9.3(2) . . . . ?
B2A B7A B12A B8A -98.06(16) . . . . ?
B11A B7A B12A B8A -137.94(17) . . . . ?
Ni1 B7A B12A B8A -27.77(15) . . . . ?
B9A B8A B12A B10A 36.39(17) . . . . ?
B7A B8A B12A B10A -101.59(18) . . . . ?
B4A B8A B12A B10A -3.4(2) . . . . ?
Ni1 B8A B12A B10A -73.9(2) . . . . ?
B9A B8A B12A B11A 100.49(18) . . . . ?
B7A B8A B12A B11A -37.49(16) . . . . ?
B4A B8A B12A B11A 60.7(2) . . . . ?
Ni1 B8A B12A B11A -9.8(2) . . . . ?
B7A B8A B12A B9A -137.98(17) . . . . ?
B4A B8A B12A B9A -39.82(15) . . . . ?
Ni1 B8A B12A B9A -110.32(18) . . . . ?
B9A B8A B12A B7A 137.98(17) . . . . ?
B4A B8A B12A B7A 98.16(16) . . . . ?
Ni1 B8A B12A B7A 27.66(14) . . . . ?
C2C C1C C2C C3C 0.37(19) 2_556 . . . ?
C3C N1C C3C C2C 0.38(19) 2_556 . . . ?
C4C N1C C3C C2C -179.62(19) . . . . ?
C1C C2C C3C N1C -0.8(4) . . . . ?
